data_4322283
loop_
_publ_author_name
'Seth M. Cohen'
'St\'ephane Petoud'
'Kenneth N. Raymond'

_publ_contact_author
;
      Kenneth N. Raymond
      Department of Chemistry
      University of California
      Berkeley
      CA 94720-1460
      USA
;
_publ_contact_author_email raymond@garnet.berkeley.edu
_publ_contact_author_fax '1 510 4865283'
_publ_contact_author_phone '1 510 6427219'
_publ_section_title
;
 A Novel Salicylate-Based Macrobicycle with a "Split Personality"
;
_journal_name_full 'Inorganic Chemistry'
_journal_page_first 4522
_journal_page_last 4529
_journal_paper_doi 10.1021/ic990411k
_journal_volume 38
_journal_year 1999
_chemical_compound_source synthetic
_chemical_formula_sum 'C35.5 H41 Fe N7 O10'
_chemical_formula_weight 781.60
_chemical_name_common 'Ferric TRENIAM'
_chemical_name_systematic
;
Ferric(III)[tris(2-hydroxyisophthalylmethylamide)-2-aminoethyl]amine
;
_space_group_IT_number 2
_symmetry_cell_setting triclinic
_symmetry_space_group_name_Hall '-P 1'
_symmetry_space_group_name_H-M 'P -1'
_atom_sites_solution_hydrogens geom
_atom_sites_solution_primary direct
_atom_sites_solution_secondary difmap
_audit_creation_method SHELXL
_cell_angle_alpha 83.1460(10)
_cell_angle_beta 88.5310(10)
_cell_angle_gamma 85.2820(10)
_cell_formula_units_Z 4
_cell_length_a 12.0203(4)
_cell_length_b 12.6996(4)
_cell_length_c 24.6435(8)
_cell_measurement_reflns_used 9137
_cell_measurement_temperature 171(2)
_cell_measurement_theta_max 23.27
_cell_measurement_theta_min 1.62
_cell_volume 3721.9(2)
_computing_cell_refinement 'Siemens SMART'
_computing_data_collection 'Siemens SMART'
_computing_data_reduction 'Siemens SAINT'
_computing_molecular_graphics 'Siemens SHELXTL XP'
_computing_publication_material 'Siemens SHELXTL XL'
_computing_structure_refinement 'SHELXL-93 (Sheldrick, 1993)'
_computing_structure_solution 'SHELXS-86 (Sheldrick, 1990)'
_diffrn_ambient_temperature 171(2)
_diffrn_measurement_device 'Siemens SMART'
_diffrn_measurement_method '\w scans'
_diffrn_radiation_monochromator graphite
_diffrn_radiation_source 'fine-focus sealed tube'
_diffrn_radiation_type MoK\a
_diffrn_radiation_wavelength 0.71073
_diffrn_reflns_av_R_equivalents 0.0330
_diffrn_reflns_av_sigmaI/netI 0.0445
_diffrn_reflns_limit_h_max 13
_diffrn_reflns_limit_h_min -8
_diffrn_reflns_limit_k_max 13
_diffrn_reflns_limit_k_min -12
_diffrn_reflns_limit_l_max 27
_diffrn_reflns_limit_l_min -22
_diffrn_reflns_number 12655
_diffrn_reflns_theta_max 23.27
_diffrn_reflns_theta_min 1.62
_exptl_absorpt_coefficient_mu 0.471
_exptl_absorpt_correction_type none
_exptl_crystal_colour Orange-red
_exptl_crystal_density_diffrn 1.395
_exptl_crystal_description 'Transparent plates'
_exptl_crystal_F_000 1636
_exptl_crystal_size_max 0.30
_exptl_crystal_size_mid 0.15
_exptl_crystal_size_min 0.10
_refine_diff_density_max 0.561
_refine_diff_density_min -0.469
_refine_diff_density_rms 0.069
_refine_ls_extinction_method none
_refine_ls_goodness_of_fit_all 1.156
_refine_ls_goodness_of_fit_obs 1.097
_refine_ls_matrix_type full
_refine_ls_number_parameters 958
_refine_ls_number_reflns 9137
_refine_ls_number_restraints 0
_refine_ls_restrained_S_all 1.157
_refine_ls_restrained_S_obs 1.097
_refine_ls_R_factor_all 0.0758
_refine_ls_R_factor_obs 0.0568
_refine_ls_shift/esd_max -0.071
_refine_ls_shift/esd_mean 0.005
_refine_ls_structure_factor_coef Fsqd
_refine_ls_weighting_details 'w=1/[\s^2^(Fo^2^)+(0.0386P)^2^+12.2332P] where P=(Fo^2^+2Fc^2^)/3'
_refine_ls_weighting_scheme calc
_refine_ls_wR_factor_all 0.1487
_refine_ls_wR_factor_obs 0.1264
_reflns_number_observed 7509
_reflns_number_total 9140
_reflns_observed_criterion >2sigma(I)
_cod_data_source_file ic990411k_3.cif
_cod_data_source_block Fe[TRENIAM]
_cod_depositor_comments
;
The following automatic conversions were performed:

'_refine_ls_weighting_scheme' value 'calc
w=1/[\s^2^(Fo^2^)+(0.0386P)^2^+12.2332P] where P=(Fo^2^+2Fc^2^)/3'
was changed to 'calc'. New tag '_refine_ls_weighting_details' was
created. The value of the new tag was set to
'w=1/[\s^2^(Fo^2^)+(0.0386P)^2^+12.2332P] where P=(Fo^2^+2Fc^2^)/3'.

Automatic conversion script
Id: cif_fix_values 3143 2015-03-26 13:38:13Z robertas 
;
_cod_original_formula_sum 'C35.50 H41 Fe N7 O10'
_cod_database_code 4322283

loop_
_symmetry_equiv_pos_as_xyz
'x, y, z'
'-x, -y, -z'

loop_
_atom_site_aniso_label
_atom_site_aniso_U_11
_atom_site_aniso_U_22
_atom_site_aniso_U_33
_atom_site_aniso_U_23
_atom_site_aniso_U_13
_atom_site_aniso_U_12
Fe1 0.0259(4) 0.0168(5) 0.0210(4) -0.0038(3) -0.0040(3) -0.0022(3)
Fe2 0.0219(4) 0.0157(5) 0.0190(4) -0.0029(3) -0.0006(3) -0.0016(3)
O52 0.032(2) 0.015(2) 0.027(2) -0.0040(15) -0.0084(15) -0.0040(15)
O22 0.032(2) 0.012(2) 0.031(2) -0.0018(15) 0.0049(15) -0.0021(14)
O43 0.029(2) 0.027(2) 0.019(2) -0.0042(15) -0.0054(15) -0.0032(15)
O63 0.043(2) 0.016(2) 0.025(2) -0.001(2) -0.008(2) -0.004(2)
O33 0.022(2) 0.029(2) 0.018(2) -0.0058(15) -0.0020(14) -0.0044(14)
O12 0.031(2) 0.016(2) 0.019(2) -0.0023(15) 0.0036(14) -0.0062(14)
O23 0.025(2) 0.017(2) 0.026(2) -0.0039(15) -0.0022(14) -0.0022(15)
O13 0.035(2) 0.013(2) 0.022(2) -0.002(2) -0.0009(14) -0.0021(14)
O42 0.026(2) 0.032(2) 0.024(2) -0.007(2) -0.0033(15) -0.0006(15)
O32 0.024(2) 0.027(2) 0.022(2) -0.008(2) -0.0023(14) -0.0051(14)
O62 0.038(2) 0.018(2) 0.019(2) -0.005(2) -0.0040(15) -0.008(2)
O53 0.027(2) 0.021(2) 0.030(2) -0.004(2) -0.0040(15) -0.0015(15)
O41 0.026(2) 0.049(3) 0.040(2) 0.006(2) -0.003(2) -0.001(2)
O31 0.017(2) 0.041(3) 0.055(2) -0.002(2) 0.003(2) -0.007(2)
O11 0.064(3) 0.064(3) 0.022(2) 0.005(2) -0.007(2) -0.022(2)
O61 0.060(3) 0.038(3) 0.023(2) -0.007(2) -0.005(2) -0.007(2)
O51 0.053(3) 0.015(3) 0.064(3) -0.012(2) -0.018(2) 0.001(2)
O21 0.073(3) 0.015(3) 0.090(4) -0.016(2) 0.016(3) -0.013(2)
O90 0.112(5) 0.144(7) 0.110(6) 0.011(5) -0.013(4) 0.045(5)
O80 0.049(8) 0.143(18) 0.122(15) -0.051(13) 0.007(8) -0.040(10)
N33 0.027(2) 0.036(3) 0.022(2) -0.004(2) -0.002(2) -0.008(2)
N42 0.024(2) 0.032(3) 0.027(2) 0.002(2) -0.004(2) -0.001(2)
N1A 0.032(2) 0.025(3) 0.024(2) -0.002(2) -0.004(2) -0.003(2)
N43 0.039(3) 0.049(4) 0.024(2) 0.007(2) -0.003(2) -0.008(2)
N63 0.054(3) 0.014(3) 0.030(2) -0.001(2) -0.010(2) -0.002(2)
N62 0.038(2) 0.019(3) 0.020(2) -0.002(2) -0.005(2) -0.004(2)
N12 0.042(3) 0.026(3) 0.021(2) 0.003(2) -0.005(2) -0.005(2)
N13 0.040(3) 0.012(3) 0.033(2) -0.003(2) 0.001(2) -0.002(2)
N32 0.025(2) 0.038(3) 0.031(2) -0.006(2) 0.005(2) -0.007(2)
N52 0.036(2) 0.017(3) 0.038(3) -0.005(2) -0.011(2) 0.004(2)
N53 0.026(2) 0.028(3) 0.040(3) -0.005(2) 0.004(2) 0.001(2)
N1 0.035(3) 0.028(3) 0.033(3) -0.003(2) 0.005(2) -0.011(2)
N22 0.043(3) 0.019(3) 0.050(3) -0.008(2) 0.010(2) -0.014(2)
N23 0.023(2) 0.029(3) 0.035(2) -0.003(2) -0.004(2) 0.001(2)
C54 0.028(3) 0.024(4) 0.020(3) -0.002(2) 0.003(2) -0.005(2)
C19 0.022(2) 0.020(3) 0.023(3) -0.008(2) 0.008(2) -0.003(2)
C28 0.028(3) 0.014(3) 0.020(2) 0.000(2) -0.004(2) 0.006(2)
C63A 0.033(3) 0.020(4) 0.023(3) -0.004(2) -0.005(2) -0.001(2)
C38 0.025(3) 0.018(3) 0.024(3) -0.005(2) -0.006(2) 0.001(2)
C58 0.026(3) 0.020(3) 0.020(2) -0.003(2) 0.002(2) -0.003(2)
C63 0.031(3) 0.026(4) 0.017(3) -0.006(2) -0.001(2) -0.002(2)
C14 0.030(3) 0.028(4) 0.020(3) -0.005(2) 0.004(2) -0.006(2)
C13A 0.021(2) 0.013(3) 0.026(3) 0.002(2) 0.008(2) -0.001(2)
C24 0.037(3) 0.013(4) 0.026(3) -0.006(2) -0.007(2) 0.004(2)
C33A 0.027(3) 0.014(3) 0.020(3) -0.006(2) -0.001(2) 0.002(2)
C18 0.026(3) 0.019(3) 0.027(3) -0.003(2) 0.002(2) -0.003(2)
C62 0.040(3) 0.026(4) 0.025(3) 0.002(2) -0.001(2) -0.014(2)
C29 0.031(3) 0.017(4) 0.016(2) 0.000(2) -0.002(2) 0.003(2)
C33 0.018(3) 0.024(4) 0.044(3) 0.000(3) -0.003(2) 0.006(2)
C23A 0.026(3) 0.029(4) 0.014(2) 0.004(2) -0.001(2) 0.003(2)
C13 0.027(3) 0.035(4) 0.022(3) -0.001(2) 0.002(2) -0.004(2)
C34 0.024(3) 0.019(3) 0.032(3) -0.005(2) -0.006(2) -0.001(2)
C53A 0.025(3) 0.032(4) 0.017(2) 0.000(2) -0.004(2) -0.003(2)
C43 0.025(3) 0.027(4) 0.039(3) 0.000(3) 0.000(2) -0.006(2)
C42 0.026(3) 0.041(4) 0.034(3) -0.004(3) -0.009(2) -0.009(2)
C69 0.026(3) 0.022(4) 0.022(3) -0.008(2) 0.001(2) 0.000(2)
C68 0.035(3) 0.018(3) 0.028(3) -0.006(2) -0.001(2) -0.002(2)
C67 0.064(4) 0.022(4) 0.036(3) -0.005(3) -0.009(3) -0.008(3)
C53 0.032(3) 0.020(4) 0.026(3) 0.001(2) 0.000(2) -0.006(2)
C64 0.036(3) 0.022(4) 0.024(3) -0.007(2) -0.001(2) -0.002(2)
C57 0.031(3) 0.028(4) 0.030(3) 0.000(2) 0.002(2) -0.009(2)
C27 0.029(3) 0.032(4) 0.027(3) -0.002(2) -0.002(2) 0.006(2)
C59 0.028(3) 0.015(3) 0.017(2) 0.000(2) 0.001(2) -0.006(2)
C23 0.046(3) 0.020(4) 0.032(3) -0.004(2) -0.006(2) -0.007(3)
C39 0.025(3) 0.011(3) 0.026(3) 0.001(2) -0.008(2) 0.003(2)
C49 0.029(3) 0.026(4) 0.027(3) 0.000(2) 0.002(2) -0.009(2)
C55 0.037(3) 0.020(3) 0.027(3) -0.006(2) 0.004(2) -0.005(2)
C32A 0.039(3) 0.042(4) 0.028(3) -0.006(3) 0.007(2) -0.011(3)
C37 0.033(3) 0.029(4) 0.028(3) -0.007(2) -0.004(2) -0.002(2)
C17 0.042(3) 0.025(4) 0.034(3) -0.009(3) 0.009(2) -0.014(2)
C31 0.029(3) 0.049(4) 0.039(3) -0.005(3) 0.010(2) -0.017(3)
C26 0.044(3) 0.034(4) 0.031(3) -0.012(3) 0.000(3) 0.014(3)
C44 0.025(3) 0.043(4) 0.032(3) -0.002(3) 0.001(2) -0.006(2)
C41 0.033(3) 0.039(4) 0.031(3) 0.004(3) -0.012(2) 0.001(2)
C43A 0.035(3) 0.026(4) 0.025(3) -0.004(2) 0.000(2) -0.010(2)
C12 0.041(3) 0.038(4) 0.031(3) 0.015(3) -0.006(2) -0.009(3)
C52 0.040(3) 0.027(4) 0.047(4) -0.009(3) -0.017(3) 0.006(2)
C56 0.033(3) 0.034(4) 0.029(3) -0.009(3) -0.001(2) -0.010(2)
C32 0.033(3) 0.047(4) 0.038(3) -0.002(3) 0.008(2) 0.002(3)
C15 0.050(4) 0.049(5) 0.022(3) -0.006(3) 0.001(2) -0.018(3)
C12A 0.054(4) 0.026(4) 0.049(4) 0.011(3) -0.007(3) -0.005(3)
C25 0.051(4) 0.014(4) 0.039(3) -0.006(2) -0.008(3) 0.002(2)
C61 0.042(3) 0.027(4) 0.028(3) 0.005(2) -0.010(2) -0.003(2)
C11 0.039(3) 0.038(4) 0.031(3) 0.004(3) 0.002(2) -0.010(3)
C48 0.027(3) 0.047(4) 0.024(3) -0.001(3) 0.000(2) -0.002(2)
C65 0.058(4) 0.026(4) 0.027(3) -0.009(3) -0.013(3) -0.003(3)
C66 0.086(5) 0.025(4) 0.036(3) -0.009(3) -0.021(3) -0.015(3)
C46 0.046(4) 0.171(10) 0.036(4) -0.023(5) 0.009(3) 0.033(5)
C16 0.058(4) 0.045(5) 0.033(3) -0.018(3) 0.002(3) -0.019(3)
C62A 0.069(4) 0.031(4) 0.033(3) 0.006(3) -0.014(3) 0.000(3)
C36 0.041(3) 0.035(4) 0.033(3) -0.012(3) -0.011(3) -0.009(3)
C45 0.035(4) 0.114(7) 0.043(4) -0.009(4) 0.004(3) 0.017(4)
C42A 0.058(4) 0.052(5) 0.035(3) 0.010(3) -0.018(3) -0.008(3)
C35 0.022(3) 0.030(4) 0.045(3) 0.002(3) -0.009(2) -0.004(2)
C47 0.045(4) 0.121(7) 0.025(3) -0.006(4) 0.004(3) 0.017(4)
C22A 0.029(3) 0.044(4) 0.050(4) -0.007(3) -0.007(3) -0.010(3)
C52A 0.042(4) 0.039(5) 0.067(4) -0.016(3) 0.003(3) 0.005(3)
C22 0.057(4) 0.033(4) 0.060(4) -0.014(3) 0.015(3) -0.023(3)
C21 0.055(4) 0.032(4) 0.054(4) -0.001(3) 0.015(3) -0.017(3)
C91 0.107(8) 0.162(12) 0.113(9) 0.025(8) 0.017(7) 0.075(8)
C93 0.093(8) 0.164(13) 0.148(11) -0.022(10) 0.007(7) 0.035(7)
O8OA 0.070(9) 0.350(29) 0.344(29) -0.203(26) -0.016(13) 0.033(12)
C80 0.210(19) 0.293(30) 0.170(18) -0.078(19) 0.000(14) -0.125(19)

loop_
_atom_site_label
_atom_site_type_symbol
_atom_site_fract_x
_atom_site_fract_y
_atom_site_fract_z
_atom_site_U_iso_or_equiv
_atom_site_thermal_displace_type
_atom_site_occupancy
_atom_site_calc_flag
_atom_site_refinement_flags
_atom_site_disorder_group
Fe1 Fe 0.65973(5) 0.78079(6) 0.09895(3) 0.0210(2) Uani 1 d . .
Fe2 Fe 0.82276(5) 0.81978(6) 0.60246(3) 0.0188(2) Uani 1 d . .
O52 O 0.6415(3) 0.6302(3) 0.12573(13) 0.0245(8) Uani 1 d . .
O22 O 0.8552(3) 0.6692(3) 0.62947(13) 0.0251(8) Uani 1 d . .
O43 O 0.6600(3) 0.7695(3) 0.01796(13) 0.0247(8) Uani 1 d . .
O63 O 0.6606(3) 0.9398(3) 0.07751(13) 0.0278(8) Uani 1 d . .
O33 O 0.8571(2) 0.8076(3) 0.52281(12) 0.0224(8) Uani 1 d . .
O12 O 0.7826(3) 0.8497(3) 0.67617(12) 0.0217(8) Uani 1 d . .
O23 O 0.9909(2) 0.8274(3) 0.60748(13) 0.0224(8) Uani 1 d . .
O13 O 0.8094(3) 0.9785(3) 0.58275(13) 0.0233(8) Uani 1 d . .
O42 O 0.8214(3) 0.7527(3) 0.09513(13) 0.0270(8) Uani 1 d . .
O32 O 0.6711(3) 0.7994(3) 0.58446(13) 0.0238(8) Uani 1 d . .
O62 O 0.6673(3) 0.8153(3) 0.17274(13) 0.0246(8) Uani 1 d . .
O53 O 0.4900(3) 0.7983(3) 0.09785(13) 0.0259(8) Uani 1 d . .
O41 O 1.1395(3) 0.6142(3) 0.13703(15) 0.0392(10) Uani 1 d . .
O31 O 0.3770(3) 0.6478(3) 0.6142(2) 0.0377(10) Uani 1 d . .
O11 O 0.8645(3) 0.7918(4) 0.84060(15) 0.0495(12) Uani 1 d . .
O61 O 0.7721(3) 0.7673(3) 0.33280(14) 0.0399(10) Uani 1 d . .
O51 O 0.7232(3) 0.3070(3) 0.1120(2) 0.0434(10) Uani 1 d . .
O21 O 0.8145(4) 0.3475(4) 0.6254(2) 0.0581(13) Uani 1 d . .
O90 O 0.5305(6) 1.0255(7) 0.6710(3) 0.127(3) Uani 1 d . .
O80 O 0.9714(12) 0.9673(17) 0.0856(8) 0.100(6) Uani 0.40 d P .
N33 N 0.8294(3) 0.8168(4) 0.4339(2) 0.0279(10) Uani 1 d . .
H33A H 0.7871(3) 0.8085(4) 0.4074(2) 0.033 Uiso 1 calc R .
N42 N 0.9752(3) 0.6796(4) 0.1696(2) 0.0279(10) Uani 1 d . .
H42A H 0.9118(3) 0.7143(4) 0.1624(2) 0.033 Uiso 1 calc R .
N1A N 0.8793(3) 0.5101(3) 0.2472(2) 0.0270(10) Uani 1 d . .
N43 N 0.7288(4) 0.8069(4) -0.0659(2) 0.0381(12) Uani 1 d . .
H43A H 0.7848(4) 0.8038(4) -0.0883(2) 0.046 Uiso 1 calc R .
N63 N 0.6792(4) 1.1113(4) 0.0785(2) 0.0324(11) Uani 1 d . .
H63A H 0.6880(4) 1.1637(4) 0.0967(2) 0.039 Uiso 1 calc R .
N62 N 0.7102(3) 0.6916(3) 0.2628(2) 0.0258(10) Uani 1 d . .
H62A H 0.6878(3) 0.7009(3) 0.2296(2) 0.031 Uiso 1 calc R .
N12 N 0.7839(3) 0.7279(4) 0.7717(2) 0.0301(11) Uani 1 d . .
H12A H 0.7711(3) 0.7361(4) 0.7372(2) 0.036 Uiso 1 calc R .
N13 N 0.7865(3) 1.1503(3) 0.5937(2) 0.0287(10) Uani 1 d . .
H13A H 0.7843(3) 1.1993(3) 0.6151(2) 0.034 Uiso 1 calc R .
N32 N 0.5054(3) 0.7402(4) 0.6490(2) 0.0310(11) Uani 1 d . .
H32A H 0.5621(3) 0.7771(4) 0.6422(2) 0.037 Uiso 1 calc R .
N52 N 0.7771(3) 0.4515(4) 0.1451(2) 0.0300(10) Uani 1 d . .
H52A H 0.7656(3) 0.5191(4) 0.1455(2) 0.036 Uiso 1 calc R .
N53 N 0.3185(3) 0.7445(4) 0.1136(2) 0.0315(11) Uani 1 d . .
H53A H 0.2749(3) 0.6939(4) 0.1145(2) 0.038 Uiso 1 calc R .
N1 N 0.6008(3) 0.5916(4) 0.7430(2) 0.0317(11) Uani 1 d . .
N22 N 0.7392(4) 0.5000(4) 0.6532(2) 0.0365(12) Uani 1 d . .
H22A H 0.7449(4) 0.5670(4) 0.6531(2) 0.044 Uiso 1 calc R .
N23 N 1.1708(3) 0.7706(4) 0.6052(2) 0.0291(11) Uani 1 d . .
H23A H 1.2212(3) 0.7191(4) 0.6030(2) 0.035 Uiso 1 calc R .
C54 C 0.6009(4) 0.4639(4) 0.0982(2) 0.0236(12) Uani 1 d . .
C19 C 0.8245(4) 0.9240(4) 0.7009(2) 0.0213(11) Uani 1 d . .
C28 C 1.0377(4) 0.6456(4) 0.5899(2) 0.0211(12) Uani 1 d . .
C63A C 0.6833(4) 1.0141(4) 0.1046(2) 0.0253(12) Uani 1 d . .
C38 C 0.6872(4) 0.7417(4) 0.4950(2) 0.0220(11) Uani 1 d . .
C58 C 0.4618(4) 0.6155(4) 0.0887(2) 0.0222(11) Uani 1 d . .
C63 C 0.7433(4) 0.7743(4) 0.2842(2) 0.0243(12) Uani 1 d . .
C14 C 0.8527(4) 0.9041(4) 0.7568(2) 0.0256(12) Uani 1 d . .
C13A C 0.8105(4) 1.0499(4) 0.6142(2) 0.0204(11) Uani 1 d . .
C24 C 0.9173(4) 0.4991(4) 0.6042(2) 0.0252(12) Uani 1 d . .
C33A C 0.7951(4) 0.7913(4) 0.4850(2) 0.0203(11) Uani 1 d . .
C18 C 0.8406(4) 1.0268(4) 0.6727(2) 0.0238(12) Uani 1 d . .
C62 C 0.7099(4) 0.5861(4) 0.2927(2) 0.0299(13) Uani 1 d . .
H62B H 0.6646(4) 0.5432(4) 0.2734(2) 0.036 Uiso 1 calc R .
H62C H 0.6761(4) 0.5916(4) 0.3285(2) 0.036 Uiso 1 calc R .
C29 C 0.9335(4) 0.6067(4) 0.6082(2) 0.0215(12) Uani 1 d . .
C33 C 0.4645(4) 0.6945(4) 0.6085(2) 0.0291(13) Uani 1 d . .
C23A C 1.0636(4) 0.7524(4) 0.6010(2) 0.0239(12) Uani 1 d . .
C13 C 0.8336(4) 0.8025(5) 0.7924(2) 0.0284(13) Uani 1 d . .
C34 C 0.5297(4) 0.6983(4) 0.5558(2) 0.0245(12) Uani 1 d . .
C53A C 0.4251(4) 0.7242(4) 0.1006(2) 0.0250(12) Uani 1 d . .
C43 C 1.0425(4) 0.6521(4) 0.1287(2) 0.0304(13) Uani 1 d . .
C42 C 1.0086(4) 0.6511(5) 0.2267(2) 0.0333(14) Uani 1 d . .
H42B H 0.9625(4) 0.6939(5) 0.2500(2) 0.040 Uiso 1 calc R .
H42C H 1.0857(4) 0.6662(5) 0.2305(2) 0.040 Uiso 1 calc R .
C69 C 0.7093(4) 0.8935(4) 0.1932(2) 0.0231(12) Uani 1 d . .
C68 C 0.7188(4) 0.9945(4) 0.1624(2) 0.0269(12) Uani 1 d . .
C67 C 0.7625(5) 1.0752(5) 0.1870(2) 0.0401(15) Uani 1 d . .
H67A H 0.7686(5) 1.1413(5) 0.1669(2) 0.048 Uiso 1 calc R .
C53 C 0.7046(4) 0.4011(5) 0.1190(2) 0.0261(12) Uani 1 d . .
C64 C 0.7463(4) 0.8783(4) 0.2485(2) 0.0272(12) Uani 1 d . .
C57 C 0.3911(4) 0.5555(4) 0.0638(2) 0.0296(13) Uani 1 d . .
H57A H 0.3209(4) 0.5856(4) 0.0529(2) 0.036 Uiso 1 calc R .
C27 C 1.1157(4) 0.5805(5) 0.5634(2) 0.0298(13) Uani 1 d . .
H27A H 1.1828(4) 0.6066(5) 0.5506(2) 0.036 Uiso 1 calc R .
C59 C 0.5713(4) 0.5718(4) 0.1048(2) 0.0201(11) Uani 1 d . .
C23 C 0.8195(5) 0.4422(5) 0.6282(2) 0.0322(13) Uani 1 d . .
C39 C 0.6315(4) 0.7479(4) 0.5466(2) 0.0211(11) Uani 1 d . .
C49 C 0.8868(4) 0.7129(4) 0.0578(2) 0.0273(12) Uani 1 d . .
C55 C 0.5255(4) 0.4073(4) 0.0726(2) 0.0276(12) Uani 1 d . .
H55A H 0.5458(4) 0.3368(4) 0.0676(2) 0.033 Uiso 1 calc R .
C32A C 0.9371(4) 0.8584(5) 0.4222(2) 0.0359(14) Uani 1 d . .
H32B H 0.9479(4) 0.8722(5) 0.3833(2) 0.054 Uiso 1 calc R .
H32C H 0.9949(4) 0.8072(5) 0.4371(2) 0.054 Uiso 1 calc R .
H32D H 0.9400(4) 0.9233(5) 0.4383(2) 0.054 Uiso 1 calc R .
C37 C 0.6414(4) 0.6894(4) 0.4558(2) 0.0298(13) Uani 1 d . .
H37A H 0.6782(4) 0.6864(4) 0.4223(2) 0.036 Uiso 1 calc R .
C17 C 0.8841(4) 1.1029(5) 0.7003(2) 0.0327(13) Uani 1 d . .
H17A H 0.8931(4) 1.1702(5) 0.6821(2) 0.039 Uiso 1 calc R .
C31 C 0.4818(4) 0.6191(5) 0.7322(2) 0.0385(15) Uani 1 d . .
H31A H 0.4402(4) 0.6117(5) 0.7665(2) 0.046 Uiso 1 calc R .
H31B H 0.4556(4) 0.5692(5) 0.7094(2) 0.046 Uiso 1 calc R .
C26 C 1.0945(5) 0.4788(5) 0.5560(2) 0.0367(15) Uani 1 d . .
H26A H 1.1451(5) 0.4376(5) 0.5365(2) 0.044 Uiso 1 calc R .
C44 C 0.9958(4) 0.6664(5) 0.0717(2) 0.0335(14) Uani 1 d . .
C41 C 0.9964(4) 0.5341(5) 0.2447(2) 0.0349(14) Uani 1 d . .
H41A H 1.0371(4) 0.4917(5) 0.2194(2) 0.042 Uiso 1 calc R .
H41B H 1.0289(4) 0.5148(5) 0.2805(2) 0.042 Uiso 1 calc R .
C43A C 0.7432(4) 0.7660(4) -0.0142(2) 0.0282(13) Uani 1 d . .
C12 C 0.7495(4) 0.6321(5) 0.8043(2) 0.0377(14) Uani 1 d . .
H12B H 0.7635(4) 0.6360(5) 0.8425(2) 0.045 Uiso 1 calc R .
H12C H 0.7936(4) 0.5704(5) 0.7933(2) 0.045 Uiso 1 calc R .
C51 C 0.8665(5) 0.4023(5) 0.2336(2) 0.0377(14) Uiso 1 d . .
H51A H 0.7946(5) 0.3803(5) 0.2472(2) 0.045 Uiso 1 calc R .
H51B H 0.9239(5) 0.3534(5) 0.2518(2) 0.045 Uiso 1 calc R .
C52 C 0.8749(5) 0.3961(5) 0.1728(2) 0.0379(14) Uani 1 d . .
H52B H 0.9417(5) 0.4278(5) 0.1582(2) 0.045 Uiso 1 calc R .
H52C H 0.8809(5) 0.3221(5) 0.1661(2) 0.045 Uiso 1 calc R .
C56 C 0.4227(4) 0.4524(5) 0.0548(2) 0.0314(13) Uani 1 d . .
H56A H 0.3755(4) 0.4138(5) 0.0370(2) 0.038 Uiso 1 calc R .
C32 C 0.4582(5) 0.7303(5) 0.7043(2) 0.0399(15) Uani 1 d . .
H32E H 0.3782(5) 0.7478(5) 0.7028(2) 0.048 Uiso 1 calc R .
H32F H 0.4901(5) 0.7802(5) 0.7252(2) 0.048 Uiso 1 calc R .
C15 C 0.8972(5) 0.9822(5) 0.7819(2) 0.0396(15) Uani 1 d . .
H15A H 0.9162(5) 0.9681(5) 0.8185(2) 0.048 Uiso 1 calc R .
C12A C 0.7639(5) 1.1798(5) 0.5360(2) 0.044(2) Uani 1 d . .
H12D H 0.7484(5) 1.2555(5) 0.5290(2) 0.066 Uiso 1 calc R .
H12E H 0.7005(5) 1.1452(5) 0.5262(2) 0.066 Uiso 1 calc R .
H12F H 0.8278(5) 1.1582(5) 0.5146(2) 0.066 Uiso 1 calc R .
C25 C 0.9980(5) 0.4377(5) 0.5773(2) 0.0348(14) Uani 1 d . .
H25A H 0.9863(5) 0.3674(5) 0.5738(2) 0.042 Uiso 1 calc R .
C61 C 0.8261(4) 0.5308(5) 0.2995(2) 0.0328(13) Uani 1 d . .
H61A H 0.8720(4) 0.5747(5) 0.3177(2) 0.039 Uiso 1 calc R .
H61B H 0.8217(4) 0.4639(5) 0.3226(2) 0.039 Uiso 1 calc R .
C11 C 0.6281(4) 0.6190(5) 0.7972(2) 0.0364(14) Uani 1 d . .
H11A H 0.6051(4) 0.5636(5) 0.8248(2) 0.044 Uiso 1 calc R .
H11B H 0.5854(4) 0.6848(5) 0.8034(2) 0.044 Uiso 1 calc R .
C48 C 0.8542(4) 0.7175(5) 0.0025(2) 0.0330(14) Uani 1 d . .
C65 C 0.7881(5) 0.9616(5) 0.2703(2) 0.0361(14) Uani 1 d . .
H65A H 0.8110(5) 0.9515(5) 0.3065(2) 0.043 Uiso 1 calc R .
C66 C 0.7970(6) 1.0591(5) 0.2406(2) 0.048(2) Uani 1 d . .
H66A H 0.8260(6) 1.1137(5) 0.2563(2) 0.057 Uiso 1 calc R .
C46 C 1.0323(6) 0.6301(8) -0.0215(3) 0.086(3) Uani 1 d . .
H46A H 1.0801(6) 0.6024(8) -0.0475(3) 0.103 Uiso 1 calc R .
C16 C 0.9140(5) 1.0800(5) 0.7543(2) 0.044(2) Uani 1 d . .
H16A H 0.9456(5) 1.1308(5) 0.7720(2) 0.052 Uiso 1 calc R .
C62A C 0.6602(5) 1.1326(5) 0.0201(2) 0.045(2) Uani 1 d . .
H62D H 0.6601(5) 1.2077(5) 0.0089(2) 0.068 Uiso 1 calc R .
H62E H 0.5894(5) 1.1087(5) 0.0120(2) 0.068 Uiso 1 calc R .
H62F H 0.7185(5) 1.0955(5) 0.0008(2) 0.068 Uiso 1 calc R .
C36 C 0.5434(4) 0.6421(5) 0.4652(2) 0.0351(14) Uani 1 d . .
H36A H 0.5139(4) 0.6073(5) 0.4384(2) 0.042 Uiso 1 calc R .
C45 C 1.0646(5) 0.6266(7) 0.0318(3) 0.065(2) Uani 1 d . .
H45A H 1.1355(5) 0.5963(7) 0.0414(3) 0.078 Uiso 1 calc R .
C42A C 0.6228(5) 0.8566(5) -0.0864(2) 0.049(2) Uani 1 d . .
H42D H 0.6305(5) 0.8806(5) -0.1247(2) 0.073 Uiso 1 calc R .
H42E H 0.6003(5) 0.9161(5) -0.0670(2) 0.073 Uiso 1 calc R .
H42F H 0.5674(5) 0.8059(5) -0.0813(2) 0.073 Uiso 1 calc R .
C35 C 0.4889(4) 0.6465(4) 0.5148(2) 0.0327(13) Uani 1 d . .
H35A H 0.4226(4) 0.6137(4) 0.5210(2) 0.039 Uiso 1 calc R .
C47 C 0.9279(5) 0.6754(7) -0.0356(2) 0.065(2) Uani 1 d . .
H47A H 0.9055(5) 0.6781(7) -0.0716(2) 0.078 Uiso 1 calc R .
C22A C 1.2045(4) 0.8736(5) 0.6131(2) 0.0404(15) Uani 1 d . .
H22B H 1.2844(4) 0.8705(5) 0.6151(2) 0.061 Uiso 1 calc R .
H22C H 1.1719(4) 0.8946(5) 0.6466(2) 0.061 Uiso 1 calc R .
H22D H 1.1797(4) 0.9246(5) 0.5831(2) 0.061 Uiso 1 calc R .
C52A C 0.2714(5) 0.8476(5) 0.1264(3) 0.049(2) Uani 1 d . .
H52D H 0.1932(5) 0.8445(5) 0.1346(3) 0.074 Uiso 1 calc R .
H52E H 0.2816(5) 0.9000(5) 0.0956(3) 0.074 Uiso 1 calc R .
H52F H 0.3084(5) 0.8666(5) 0.1575(3) 0.074 Uiso 1 calc R .
C22 C 0.6429(5) 0.4530(5) 0.6804(3) 0.049(2) Uani 1 d . .
H22E H 0.6513(5) 0.3764(5) 0.6801(3) 0.058 Uiso 1 calc R .
H22F H 0.5758(5) 0.4802(5) 0.6607(3) 0.058 Uiso 1 calc R .
C21 C 0.6311(5) 0.4783(5) 0.7391(3) 0.047(2) Uani 1 d . .
H21A H 0.5742(5) 0.4368(5) 0.7577(3) 0.056 Uiso 1 calc R .
H21B H 0.7011(5) 0.4573(5) 0.7576(3) 0.056 Uiso 1 calc R .
C90 C 0.4915(7) 1.0299(7) 0.5774(4) 0.084(3) Uiso 1 d . .
H90A H 0.4652(7) 1.0810(7) 0.5477(4) 0.127 Uiso 1 calc R .
H90B H 0.4415(7) 0.9744(7) 0.5835(4) 0.127 Uiso 1 calc R .
H90C H 0.5647(7) 0.9999(7) 0.5685(4) 0.127 Uiso 1 calc R .
C92 C 0.5488(8) 1.0830(9) 0.7185(4) 0.097(3) Uiso 1 d . .
H92A H 0.6190(8) 1.1159(9) 0.7147(4) 0.117 Uiso 1 calc R .
H92B H 0.4887(8) 1.1375(9) 0.7225(4) 0.117 Uiso 1 calc R .
C91 C 0.4965(9) 1.0813(11) 0.6259(5) 0.136(5) Uani 1 d . .
H91A H 0.5450(9) 1.1388(11) 0.6179(5) 0.163 Uiso 1 calc R .
H91B H 0.4224(9) 1.1135(11) 0.6329(5) 0.163 Uiso 1 calc R .
C93 C 0.5507(9) 0.9997(10) 0.7654(5) 0.137(5) Uani 1 d . .
H93A H 0.5623(9) 1.0306(10) 0.7983(5) 0.206 Uiso 1 calc R .
H93B H 0.6102(9) 0.9464(10) 0.7604(5) 0.206 Uiso 1 calc R .
H93C H 0.4808(9) 0.9678(10) 0.7682(5) 0.206 Uiso 1 calc R .
O8OA O 0.9561(11) 1.0344(20) 0.0068(11) 0.244(12) Uani 0.60 d P .
C80 C 0.9906(17) 1.0496(19) 0.0658(9) 0.215(11) Uani 1 d . .

loop_
_atom_type_symbol
_atom_type_description
_atom_type_scat_dispersion_real
_atom_type_scat_dispersion_imag
_atom_type_scat_source
C C 0.0033 0.0016 'International Tables Vol C Tables 4.2.6.8 and 6.1.1.4'
H H 0.0000 0.0000 'International Tables Vol C Tables 4.2.6.8 and 6.1.1.4'
N N 0.0061 0.0033 'International Tables Vol C Tables 4.2.6.8 and 6.1.1.4'
O O 0.0106 0.0060 'International Tables Vol C Tables 4.2.6.8 and 6.1.1.4'
Fe Fe 0.3463 0.8444 'International Tables Vol C Tables 4.2.6.8 and 6.1.1.4'

loop_
_geom_angle_atom_site_label_1
_geom_angle_atom_site_label_2
_geom_angle_atom_site_label_3
_geom_angle
_geom_angle_site_symmetry_1
_geom_angle_site_symmetry_3
_geom_angle_publ_flag
O62 Fe1 O42 91.15(14) . . ?
O62 Fe1 O52 91.03(14) . . ?
O42 Fe1 O52 91.14(14) . . ?
O62 Fe1 O43 170.36(14) . . ?
O42 Fe1 O43 86.96(13) . . ?
O52 Fe1 O43 98.46(14) . . ?
O62 Fe1 O63 84.87(14) . . ?
O42 Fe1 O63 95.18(14) . . ?
O52 Fe1 O63 172.52(14) . . ?
O43 Fe1 O63 85.89(14) . . ?
O62 Fe1 O53 93.77(14) . . ?
O42 Fe1 O53 174.13(14) . . ?
O52 Fe1 O53 85.58(14) . . ?
O43 Fe1 O53 88.70(13) . . ?
O63 Fe1 O53 88.46(14) . . ?
O32 Fe2 O12 93.48(13) . . ?
O32 Fe2 O22 92.86(14) . . ?
O12 Fe2 O22 89.88(14) . . ?
O32 Fe2 O13 95.58(14) . . ?
O12 Fe2 O13 85.74(13) . . ?
O22 Fe2 O13 170.71(14) . . ?
O32 Fe2 O33 85.17(13) . . ?
O12 Fe2 O33 172.84(14) . . ?
O22 Fe2 O33 97.21(14) . . ?
O13 Fe2 O33 87.39(13) . . ?
O32 Fe2 O23 168.44(13) . . ?
O12 Fe2 O23 97.76(13) . . ?
O22 Fe2 O23 84.47(13) . . ?
O13 Fe2 O23 88.00(13) . . ?
O33 Fe2 O23 84.02(12) . . ?
C59 O52 Fe1 123.9(3) . . ?
C29 O22 Fe2 123.5(3) . . ?
C43A O43 Fe1 127.6(3) . . ?
C63A O63 Fe1 131.3(3) . . ?
C33A O33 Fe2 130.7(3) . . ?
C19 O12 Fe2 124.4(3) . . ?
C23A O23 Fe2 125.2(3) . . ?
C13A O13 Fe2 128.2(3) . . ?
C49 O42 Fe1 131.2(3) . . ?
C39 O32 Fe2 130.9(3) . . ?
C69 O62 Fe1 132.1(3) . . ?
C53A O53 Fe1 126.4(3) . . ?
C91 O90 C92 117.9(10) . . ?
C33A N33 C32A 121.0(4) . . ?
C43 N42 C42 120.6(4) . . ?
C41 N1A C61 111.6(4) . . ?
C41 N1A C51 111.6(4) . . ?
C61 N1A C51 113.0(4) . . ?
C43A N43 C42A 122.9(5) . . ?
C63A N63 C62A 122.1(5) . . ?
C63 N62 C62 123.1(4) . . ?
C13 N12 C12 123.5(4) . . ?
C13A N13 C12A 121.6(5) . . ?
C33 N32 C32 122.9(5) . . ?
C53 N52 C52 122.6(5) . . ?
C53A N53 C52A 123.4(5) . . ?
C31 N1 C21 111.0(4) . . ?
C31 N1 C11 110.1(4) . . ?
C21 N1 C11 110.7(4) . . ?
C23 N22 C22 122.4(5) . . ?
C23A N23 C22A 122.1(4) . . ?
C55 C54 C59 118.9(5) . . ?
C55 C54 C53 115.7(5) . . ?
C59 C54 C53 125.4(5) . . ?
O12 C19 C14 120.4(5) . . ?
O12 C19 C18 121.4(4) . . ?
C14 C19 C18 118.1(5) . . ?
C27 C28 C29 119.6(5) . . ?
C27 C28 C23A 120.8(5) . . ?
C29 C28 C23A 119.5(4) . . ?
O63 C63A N63 117.2(4) . . ?
O63 C63A C68 122.7(5) . . ?
N63 C63A C68 120.0(5) . . ?
C37 C38 C39 120.0(4) . . ?
C37 C38 C33A 121.4(4) . . ?
C39 C38 C33A 118.6(4) . . ?
C57 C58 C59 120.5(5) . . ?
C57 C58 C53A 120.9(4) . . ?
C59 C58 C53A 118.6(4) . . ?
O61 C63 N62 121.6(5) . . ?
O61 C63 C64 119.9(5) . . ?
N62 C63 C64 118.5(4) . . ?
C15 C14 C19 119.7(5) . . ?
C15 C14 C13 116.4(5) . . ?
C19 C14 C13 123.9(5) . . ?
O13 C13A N13 118.5(4) . . ?
O13 C13A C18 123.0(5) . . ?
N13 C13A C18 118.5(5) . . ?
C25 C24 C29 119.2(5) . . ?
C25 C24 C23 115.8(5) . . ?
C29 C24 C23 125.0(5) . . ?
O33 C33A N33 118.0(4) . . ?
O33 C33A C38 122.9(4) . . ?
N33 C33A C38 119.0(4) . . ?
C17 C18 C19 119.6(5) . . ?
C17 C18 C13A 121.3(5) . . ?
C19 C18 C13A 119.1(5) . . ?
N62 C62 C61 112.6(4) . . ?
O22 C29 C24 120.8(4) . . ?
O22 C29 C28 120.8(5) . . ?
C24 C29 C28 118.4(4) . . ?
O31 C33 N32 121.9(5) . . ?
O31 C33 C34 120.5(5) . . ?
N32 C33 C34 117.5(4) . . ?
O23 C23A N23 117.8(5) . . ?
O23 C23A C28 124.2(4) . . ?
N23 C23A C28 118.0(4) . . ?
O11 C13 N12 122.0(5) . . ?
O11 C13 C14 118.8(5) . . ?
N12 C13 C14 119.2(4) . . ?
C35 C34 C39 119.1(5) . . ?
C35 C34 C33 117.0(5) . . ?
C39 C34 C33 123.8(5) . . ?
O53 C53A N53 119.3(5) . . ?
O53 C53A C58 123.0(4) . . ?
N53 C53A C58 117.7(4) . . ?
O41 C43 N42 121.4(5) . . ?
O41 C43 C44 120.6(5) . . ?
N42 C43 C44 118.0(4) . . ?
N42 C42 C41 110.8(4) . . ?
O62 C69 C68 122.3(4) . . ?
O62 C69 C64 119.5(5) . . ?
C68 C69 C64 118.3(5) . . ?
C67 C68 C69 119.3(5) . . ?
C67 C68 C63A 120.2(5) . . ?
C69 C68 C63A 120.5(5) . . ?
C66 C67 C68 121.5(6) . . ?
O51 C53 N52 121.4(5) . . ?
O51 C53 C54 121.1(5) . . ?
N52 C53 C54 117.5(5) . . ?
C65 C64 C69 119.4(5) . . ?
C65 C64 C63 117.8(5) . . ?
C69 C64 C63 122.9(5) . . ?
C56 C57 C58 121.4(5) . . ?
C26 C27 C28 120.8(5) . . ?
O52 C59 C54 121.3(4) . . ?
O52 C59 C58 120.9(4) . . ?
C54 C59 C58 117.8(4) . . ?
O21 C23 N22 122.0(5) . . ?
O21 C23 C24 120.9(5) . . ?
N22 C23 C24 117.1(6) . . ?
O32 C39 C34 120.4(4) . . ?
O32 C39 C38 121.8(4) . . ?
C34 C39 C38 117.8(5) . . ?
O42 C49 C48 122.1(5) . . ?
O42 C49 C44 120.1(4) . . ?
C48 C49 C44 117.7(5) . . ?
C56 C55 C54 122.4(5) . . ?
C36 C37 C38 121.6(5) . . ?
C16 C17 C18 120.9(5) . . ?
N1 C31 C32 112.9(4) . . ?
C27 C26 C25 119.9(5) . . ?
C45 C44 C49 119.6(5) . . ?
C45 C44 C43 115.8(5) . . ?
C49 C44 C43 124.6(5) . . ?
N1A C41 C42 111.6(4) . . ?
O43 C43A N43 118.0(5) . . ?
O43 C43A C48 123.4(4) . . ?
N43 C43A C48 118.7(5) . . ?
N12 C12 C11 111.4(4) . . ?
N1A C51 C52 112.1(5) . . ?
N52 C52 C51 110.9(4) . . ?
C57 C56 C55 118.9(5) . . ?
N32 C32 C31 110.7(5) . . ?
C16 C15 C14 121.8(5) . . ?
C26 C25 C24 121.6(6) . . ?
N1A C61 C62 112.6(4) . . ?
N1 C11 C12 114.1(4) . . ?
C47 C48 C49 119.6(5) . . ?
C47 C48 C43A 120.5(5) . . ?
C49 C48 C43A 119.9(5) . . ?
C66 C65 C64 122.2(5) . . ?
C65 C66 C67 119.4(6) . . ?
C47 C46 C45 118.5(6) . . ?
C15 C16 C17 119.8(6) . . ?
C37 C36 C35 119.3(5) . . ?
C46 C45 C44 122.6(6) . . ?
C36 C35 C34 122.2(5) . . ?
C46 C47 C48 122.1(6) . . ?
N22 C22 C21 111.1(5) . . ?
N1 C21 C22 112.9(5) . . ?
C93 C92 O90 104.0(9) . . ?
O90 C91 C90 119.1(11) . . ?
O8OA O8OA C80 99.6(23) 2_775 . ?
O80 C80 O8OA 96.4(20) . . ?

loop_
_geom_bond_atom_site_label_1
_geom_bond_atom_site_label_2
_geom_bond_distance
_geom_bond_site_symmetry_2
_geom_bond_publ_flag
Fe1 O62 1.926(3) . ?
Fe1 O42 1.949(3) . ?
Fe1 O52 1.975(3) . ?
Fe1 O43 2.018(3) . ?
Fe1 O63 2.026(4) . ?
Fe1 O53 2.035(3) . ?
Fe2 O32 1.932(3) . ?
Fe2 O12 1.941(3) . ?
Fe2 O22 1.960(3) . ?
Fe2 O13 2.011(3) . ?
Fe2 O33 2.017(3) . ?
Fe2 O23 2.039(3) . ?
O52 C59 1.321(6) . ?
O22 C29 1.320(6) . ?
O43 C43A 1.262(6) . ?
O63 C63A 1.270(6) . ?
O33 C33A 1.255(5) . ?
O12 C19 1.322(6) . ?
O23 C23A 1.260(6) . ?
O13 C13A 1.261(6) . ?
O42 C49 1.316(6) . ?
O32 C39 1.321(6) . ?
O62 C69 1.308(6) . ?
O53 C53A 1.265(6) . ?
O41 C43 1.237(6) . ?
O31 C33 1.246(6) . ?
O11 C13 1.243(6) . ?
O61 C63 1.245(6) . ?
O51 C53 1.230(6) . ?
O21 C23 1.219(7) . ?
O90 C91 1.301(11) . ?
O90 C92 1.482(11) . ?
O80 C80 1.14(3) . ?
N33 C33A 1.325(6) . ?
N33 C32A 1.448(6) . ?
N42 C43 1.337(7) . ?
N42 C42 1.468(6) . ?
N1A C41 1.463(6) . ?
N1A C61 1.467(6) . ?
N1A C51 1.468(7) . ?
N43 C43A 1.327(7) . ?
N43 C42A 1.449(7) . ?
N63 C63A 1.319(7) . ?
N63 C62A 1.453(7) . ?
N62 C63 1.324(6) . ?
N62 C62 1.450(6) . ?
N12 C13 1.318(7) . ?
N12 C12 1.459(7) . ?
N13 C13A 1.326(6) . ?
N13 C12A 1.454(7) . ?
N32 C33 1.337(7) . ?
N32 C32 1.457(7) . ?
N52 C53 1.342(7) . ?
N52 C52 1.461(7) . ?
N53 C53A 1.325(6) . ?
N53 C52A 1.450(7) . ?
N1 C31 1.469(7) . ?
N1 C21 1.469(8) . ?
N1 C11 1.470(7) . ?
N22 C23 1.346(7) . ?
N22 C22 1.458(7) . ?
N23 C23A 1.336(6) . ?
N23 C22A 1.438(7) . ?
C54 C55 1.408(7) . ?
C54 C59 1.414(7) . ?
C54 C53 1.491(7) . ?
C19 C14 1.415(7) . ?
C19 C18 1.430(7) . ?
C28 C27 1.400(7) . ?
C28 C29 1.427(7) . ?
C28 C23A 1.474(8) . ?
C63A C68 1.485(7) . ?
C38 C37 1.384(7) . ?
C38 C39 1.430(7) . ?
C38 C33A 1.490(7) . ?
C58 C57 1.388(7) . ?
C58 C59 1.432(7) . ?
C58 C53A 1.476(7) . ?
C63 C64 1.500(7) . ?
C14 C15 1.379(8) . ?
C14 C13 1.502(7) . ?
C13A C18 1.484(7) . ?
C24 C25 1.398(7) . ?
C24 C29 1.411(7) . ?
C24 C23 1.502(8) . ?
C18 C17 1.389(7) . ?
C62 C61 1.514(7) . ?
C33 C34 1.496(7) . ?
C34 C35 1.391(7) . ?
C34 C39 1.423(7) . ?
C43 C44 1.512(7) . ?
C42 C41 1.517(8) . ?
C69 C68 1.421(7) . ?
C69 C64 1.432(7) . ?
C68 C67 1.395(8) . ?
C67 C66 1.379(8) . ?
C64 C65 1.377(7) . ?
C57 C56 1.374(8) . ?
C27 C26 1.372(8) . ?
C49 C48 1.421(7) . ?
C49 C44 1.425(7) . ?
C55 C56 1.378(7) . ?
C37 C36 1.369(7) . ?
C17 C16 1.380(8) . ?
C31 C32 1.504(8) . ?
C26 C25 1.377(8) . ?
C44 C45 1.384(8) . ?
C43A C48 1.470(7) . ?
C12 C11 1.499(7) . ?
C51 C52 1.510(8) . ?
C15 C16 1.370(8) . ?
C48 C47 1.396(8) . ?
C65 C66 1.372(8) . ?
C46 C47 1.372(9) . ?
C46 C45 1.374(9) . ?
C36 C35 1.376(8) . ?
C22 C21 1.518(8) . ?
C90 C91 1.433(13) . ?
C92 C93 1.470(14) . ?
O8OA O8OA 1.37(3) 2_775 ?
O8OA C80 1.56(3) . ?
